data_2236885
loop_
_publ_author_name
'Liu, Hong'
'Liu, Bo'
'Zhang, Ai-Ping'
'Li, Chuan-Bi'

_publ_section_title
;
 \m-2,5-Dihydroxyterephthalato-bis[triaqua(1,10-phenanthroline)zinc]
 dihydroxyterephthalate
;
_journal_coeditor_code HB6960
_journal_issue 12
_journal_name_full 'Acta Crystallographica Section E'
_journal_page_first m1503
_journal_page_last m1504
_journal_paper_doi 10.1107/S1600536812045837
_journal_volume 68
_journal_year 2012
_chemical_formula_iupac '[Zn2 (C8 H4 O6) (C12 H8 N2)2 (H2 O)6] (C8 H4 O6)'
_chemical_formula_moiety 'C32 H32 N4 O12 Zn2 2+, C8 H4 O6 2-'
_chemical_formula_sum 'C40 H36 N4 O18 Zn2'
_chemical_formula_weight 991.46
_chemical_name_systematic
;
\m-2,5-Dihydroxyterephthalato-bis[triaqua(1,10-phenanthroline)zinc]
dihydroxyterephthalate
;
_space_group_IT_number 2
_symmetry_cell_setting triclinic
_symmetry_space_group_name_Hall '-P 1'
_symmetry_space_group_name_H-M 'P -1'
_atom_sites_solution_hydrogens geom
_atom_sites_solution_primary direct
_atom_sites_solution_secondary difmap
_audit_creation_method SHELXL-97
_cell_angle_alpha 106.994(5)
_cell_angle_beta 92.226(5)
_cell_angle_gamma 90.977(5)
_cell_formula_units_Z 1
_cell_length_a 8.765(5)
_cell_length_b 10.697(5)
_cell_length_c 11.062(5)
_cell_measurement_reflns_used 1867
_cell_measurement_temperature 293(2)
_cell_measurement_theta_max 24.89
_cell_measurement_theta_min 2.33
_cell_volume 990.7(9)
_computing_cell_refinement 'SAINT (Bruker, 2002)'
_computing_data_collection 'APEX2 (Bruker, 2002)'
_computing_data_reduction 'SAINT (Bruker, 2002)'
_computing_molecular_graphics 'DIAMOND (Brandenburg, 1999)'
_computing_publication_material 'SHELXTL (Sheldrick, 2008)'
_computing_structure_refinement 'SHELXL97 (Sheldrick, 2008)'
_computing_structure_solution 'SHELXTL (Sheldrick, 2008)'
_diffrn_ambient_temperature 293(2)
_diffrn_measured_fraction_theta_full 0.991
_diffrn_measured_fraction_theta_max 0.985
_diffrn_measurement_device_type 'Bruker SMART APEXII CCD'
_diffrn_measurement_method '\w scan'
_diffrn_radiation_monochromator graphite
_diffrn_radiation_source 'fine-focus sealed tube'
_diffrn_radiation_type MoK\a
_diffrn_radiation_wavelength 0.71073
_diffrn_reflns_av_R_equivalents 0.0186
_diffrn_reflns_av_sigmaI/netI 0.0372
_diffrn_reflns_limit_h_max 5
_diffrn_reflns_limit_h_min -10
_diffrn_reflns_limit_k_max 13
_diffrn_reflns_limit_k_min -13
_diffrn_reflns_limit_l_max 13
_diffrn_reflns_limit_l_min -13
_diffrn_reflns_number 5446
_diffrn_reflns_theta_full 25.00
_diffrn_reflns_theta_max 25.98
_diffrn_reflns_theta_min 1.93
_exptl_absorpt_coefficient_mu 1.299
_exptl_absorpt_correction_T_max 0.8290
_exptl_absorpt_correction_T_min 0.7372
_exptl_absorpt_correction_type multi-scan
_exptl_absorpt_process_details '(SADABS; Bruker, 2002)'
_exptl_crystal_colour colorless
_exptl_crystal_density_diffrn 1.662
_exptl_crystal_density_method 'not measured'
_exptl_crystal_description block
_exptl_crystal_F_000 508
_exptl_crystal_size_max 0.25
_exptl_crystal_size_mid 0.18
_exptl_crystal_size_min 0.15
_refine_diff_density_max 0.329
_refine_diff_density_min -0.287
_refine_ls_extinction_method none
_refine_ls_goodness_of_fit_ref 1.041
_refine_ls_hydrogen_treatment constr
_refine_ls_matrix_type full
_refine_ls_number_parameters 289
_refine_ls_number_reflns 3824
_refine_ls_number_restraints 0
_refine_ls_restrained_S_all 1.041
_refine_ls_R_factor_all 0.0469
_refine_ls_R_factor_gt 0.0360
_refine_ls_shift/su_max 0.001
_refine_ls_shift/su_mean 0.000
_refine_ls_structure_factor_coef Fsqd
_refine_ls_weighting_details 'calc w=1/[\s^2^(Fo^2^)+(0.0372P)^2^+0.4840P] where P=(Fo^2^+2Fc^2^)/3'
_refine_ls_weighting_scheme calc
_refine_ls_wR_factor_gt 0.0806
_refine_ls_wR_factor_ref 0.0861
_reflns_number_gt 3205
_reflns_number_total 3824
_reflns_threshold_expression I>2\s(I)
_cod_data_source_file hb6960.cif
_cod_data_source_block I
_cod_database_code 2236885
_cod_database_fobs_code 2236885

loop_
_symmetry_equiv_pos_as_xyz
'x, y, z'
'-x, -y, -z'

loop_
_atom_site_type_symbol
_atom_site_label
_atom_site_fract_x
_atom_site_fract_y
_atom_site_fract_z
_atom_site_U_iso_or_equiv
_atom_site_adp_type
_atom_site_calc_flag
_atom_site_refinement_flags
_atom_site_occupancy
_atom_site_symmetry_multiplicity
Zn Zn1 0.50422(4) 0.32879(3) 0.16460(3) 0.03368(11) Uani d . 1 1
C C1 0.4116(3) 0.0549(3) 0.1904(3) 0.0410(7) Uani d . 1 1
H H1 0.5020 0.0258 0.1515 0.049 Uiso calc R 1 1
C C2 0.3222(4) -0.0322(3) 0.2306(3) 0.0490(8) Uani d . 1 1
H H2 0.3518 -0.1180 0.2177 0.059 Uiso calc R 1 1
C C3 0.1916(4) 0.0092(3) 0.2888(3) 0.0534(9) Uani d . 1 1
H H3 0.1321 -0.0478 0.3178 0.064 Uiso calc R 1 1
C C4 0.1455(3) 0.1379(3) 0.3054(3) 0.0468(8) Uani d . 1 1
C C5 0.0065(4) 0.1877(4) 0.3598(3) 0.0634(10) Uani d . 1 1
H H5 -0.0560 0.1351 0.3920 0.076 Uiso calc R 1 1
C C6 -0.0360(4) 0.3089(4) 0.3656(3) 0.0643(11) Uani d . 1 1
H H6 -0.1282 0.3382 0.4008 0.077 Uiso calc R 1 1
C C7 0.0574(3) 0.3950(3) 0.3186(3) 0.0518(8) Uani d . 1 1
C C8 0.0161(4) 0.5197(4) 0.3177(3) 0.0677(11) Uani d . 1 1
H H8 -0.0762 0.5528 0.3500 0.081 Uiso calc R 1 1
C C9 0.1111(5) 0.5934(4) 0.2692(4) 0.0735(12) Uani d . 1 1
H H9 0.0833 0.6761 0.2667 0.088 Uiso calc R 1 1
C C10 0.2505(4) 0.5432(3) 0.2235(3) 0.0600(9) Uani d . 1 1
H H10 0.3157 0.5949 0.1925 0.072 Uiso calc R 1 1
C C11 0.1974(3) 0.3504(3) 0.2684(3) 0.0386(6) Uani d . 1 1
C C12 0.2414(3) 0.2194(3) 0.2602(2) 0.0357(6) Uani d . 1 1
C C13 0.7999(3) 0.2201(3) 0.0587(2) 0.0319(6) Uani d . 1 1
C C14 0.9054(3) 0.1076(2) 0.0300(2) 0.0274(5) Uani d . 1 1
C C15 0.8650(3) -0.0063(2) 0.0586(2) 0.0300(6) Uani d . 1 1
H H15 0.7743 -0.0104 0.0985 0.036 Uiso calc R 1 1
C C16 0.9569(3) -0.1134(2) 0.0290(2) 0.0296(5) Uani d . 1 1
C C17 0.4052(3) 0.2683(3) 0.5940(3) 0.0377(6) Uani d . 1 1
C C18 0.4543(3) 0.1290(2) 0.5460(2) 0.0307(6) Uani d . 1 1
C C19 0.5797(3) 0.0989(2) 0.4716(2) 0.0338(6) Uani d . 1 1
H H19 0.6340 0.1660 0.4531 0.041 Uiso calc R 1 1
C C20 0.6264(3) -0.0285(2) 0.4243(2) 0.0334(6) Uani d . 1 1
N N1 0.3740(2) 0.1776(2) 0.2049(2) 0.0346(5) Uani d . 1 1
N N2 0.2937(3) 0.4250(2) 0.2225(2) 0.0419(6) Uani d . 1 1
O O1 0.6766(2) 0.20561(17) 0.10775(18) 0.0382(4) Uani d . 1 1
O O2 0.8398(2) 0.32217(18) 0.0314(2) 0.0447(5) Uani d . 1 1
O O3 0.9102(2) -0.22265(18) 0.0592(2) 0.0461(5) Uani d . 1 1
H H3A 0.9735 -0.2795 0.0370 0.069 Uiso calc R 1 1
O O4 0.4677(3) 0.35176(18) 0.5525(2) 0.0592(7) Uani d . 1 1
O O5 0.3055(3) 0.29470(18) 0.6758(2) 0.0500(5) Uani d . 1 1
O O6 0.7485(3) -0.05155(19) 0.3502(2) 0.0563(6) Uani d . 1 1
H H6A 0.7647 -0.1301 0.3282 0.084 Uiso calc R 1 1
O O1W 0.4148(2) 0.28676(19) -0.03067(18) 0.0434(5) Uani d . 1 1
H H1WA 0.3083 0.2617 -0.0317 0.052 Uiso d R 1 1
H H1WB 0.4161 0.3598 -0.0582 0.052 Uiso d R 1 1
O O2W 0.6253(2) 0.49092(17) 0.12905(17) 0.0371(4) Uani d . 1 1
H H2WA 0.7050 0.4415 0.0879 0.045 Uiso d R 1 1
H H2WB 0.6629 0.5567 0.1971 0.045 Uiso d R 1 1
O O3W 0.5968(2) 0.39846(17) 0.35216(17) 0.0380(4) Uani d . 1 1
H H3WA 0.5567 0.3612 0.4060 0.046 Uiso d R 1 1
H H3WB 0.5806 0.4777 0.3793 0.046 Uiso d R 1 1

loop_
_atom_site_aniso_label
_atom_site_aniso_U_11
_atom_site_aniso_U_22
_atom_site_aniso_U_33
_atom_site_aniso_U_12
_atom_site_aniso_U_13
_atom_site_aniso_U_23
Zn1 0.03234(18) 0.02944(18) 0.04078(19) 0.00700(12) 0.01051(13) 0.01119(13)
C1 0.0402(16) 0.0353(15) 0.0467(17) -0.0007(13) -0.0064(13) 0.0120(13)
C2 0.058(2) 0.0409(17) 0.0477(18) -0.0125(15) -0.0175(16) 0.0160(14)
C3 0.061(2) 0.057(2) 0.0446(18) -0.0277(18) -0.0106(16) 0.0206(16)
C4 0.0400(17) 0.063(2) 0.0343(16) -0.0155(15) -0.0036(13) 0.0107(14)
C5 0.044(2) 0.091(3) 0.050(2) -0.018(2) 0.0094(16) 0.011(2)
C6 0.0291(17) 0.102(3) 0.048(2) -0.0024(19) 0.0123(15) 0.000(2)
C7 0.0350(16) 0.069(2) 0.0410(17) 0.0148(16) -0.0012(13) -0.0009(15)
C8 0.047(2) 0.085(3) 0.057(2) 0.029(2) 0.0002(17) -0.002(2)
C9 0.081(3) 0.058(2) 0.074(3) 0.040(2) -0.002(2) 0.007(2)
C10 0.068(2) 0.050(2) 0.065(2) 0.0224(17) 0.0092(18) 0.0192(17)
C11 0.0307(14) 0.0508(17) 0.0319(14) 0.0062(13) 0.0012(12) 0.0081(13)
C12 0.0293(14) 0.0456(16) 0.0305(14) -0.0035(12) -0.0027(11) 0.0093(12)
C13 0.0296(14) 0.0303(14) 0.0331(14) 0.0045(11) 0.0008(11) 0.0048(11)
C14 0.0230(12) 0.0291(13) 0.0270(12) 0.0053(10) 0.0003(10) 0.0033(10)
C15 0.0215(13) 0.0336(14) 0.0340(14) 0.0037(10) 0.0072(10) 0.0076(11)
C16 0.0285(13) 0.0277(13) 0.0316(13) -0.0013(11) 0.0006(11) 0.0074(11)
C17 0.0541(18) 0.0248(14) 0.0333(14) 0.0011(12) 0.0027(13) 0.0068(11)
C18 0.0399(15) 0.0221(12) 0.0296(13) 0.0005(11) -0.0001(11) 0.0071(10)
C19 0.0412(15) 0.0210(12) 0.0387(15) -0.0053(11) 0.0038(12) 0.0081(11)
C20 0.0379(15) 0.0276(13) 0.0349(14) 0.0012(11) 0.0051(12) 0.0091(11)
N1 0.0306(12) 0.0355(13) 0.0381(12) 0.0005(10) 0.0001(10) 0.0115(10)
N2 0.0410(14) 0.0395(13) 0.0450(14) 0.0138(11) 0.0050(11) 0.0111(11)
O1 0.0308(10) 0.0313(10) 0.0540(12) 0.0106(8) 0.0151(9) 0.0124(9)
O2 0.0440(12) 0.0337(11) 0.0599(13) 0.0102(9) 0.0169(10) 0.0167(10)
O3 0.0384(11) 0.0346(11) 0.0705(14) 0.0081(9) 0.0190(10) 0.0211(10)
O4 0.1041(19) 0.0225(10) 0.0548(13) 0.0075(11) 0.0337(13) 0.0132(9)
O5 0.0615(14) 0.0293(10) 0.0564(13) 0.0071(10) 0.0205(11) 0.0058(9)
O6 0.0590(14) 0.0323(11) 0.0774(16) 0.0039(10) 0.0363(12) 0.0113(11)
O1W 0.0437(12) 0.0450(11) 0.0452(11) 0.0008(9) 0.0007(9) 0.0191(9)
O2W 0.0425(11) 0.0287(10) 0.0407(11) 0.0044(8) 0.0081(9) 0.0097(8)
O3W 0.0471(11) 0.0270(9) 0.0401(11) 0.0057(8) 0.0097(9) 0.0090(8)

loop_
_atom_type_symbol
_atom_type_description
_atom_type_scat_dispersion_real
_atom_type_scat_dispersion_imag
_atom_type_scat_source
C C 0.0033 0.0016 'International Tables Vol C Tables 4.2.6.8 and 6.1.1.4'
H H 0.0000 0.0000 'International Tables Vol C Tables 4.2.6.8 and 6.1.1.4'
N N 0.0061 0.0033 'International Tables Vol C Tables 4.2.6.8 and 6.1.1.4'
O O 0.0106 0.0060 'International Tables Vol C Tables 4.2.6.8 and 6.1.1.4'
Zn Zn 0.2839 1.4301 'International Tables Vol C Tables 4.2.6.8 and 6.1.1.4'

loop_
_geom_angle_atom_site_label_1
_geom_angle_atom_site_label_2
_geom_angle_atom_site_label_3
_geom_angle_site_symmetry_1
_geom_angle_site_symmetry_3
_geom_angle
O1 Zn1 O3W . . 93.06(8)
O1 Zn1 N1 . . 90.52(9)
O3W Zn1 N1 . . 92.67(8)
O1 Zn1 N2 . . 168.50(8)
O3W Zn1 N2 . . 90.35(8)
N1 Zn1 N2 . . 78.34(9)
O1 Zn1 O2W . . 93.13(8)
O3W Zn1 O2W . . 86.71(7)
N1 Zn1 O2W . . 176.32(8)
N2 Zn1 O2W . . 98.03(9)
O1 Zn1 O1W . . 90.61(8)
O3W Zn1 O1W . . 171.35(7)
N1 Zn1 O1W . . 95.13(8)
N2 Zn1 O1W . . 87.58(9)
O2W Zn1 O1W . . 85.27(7)
N1 C1 C2 . . 122.9(3)
N1 C1 H1 . . 118.6
C2 C1 H1 . . 118.6
C3 C2 C1 . . 119.2(3)
C3 C2 H2 . . 120.4
C1 C2 H2 . . 120.4
C2 C3 C4 . . 120.3(3)
C2 C3 H3 . . 119.9
C4 C3 H3 . . 119.9
C3 C4 C12 . . 117.0(3)
C3 C4 C5 . . 124.0(3)
C12 C4 C5 . . 119.0(3)
C6 C5 C4 . . 121.2(3)
C6 C5 H5 . . 119.4
C4 C5 H5 . . 119.4
C5 C6 C7 . . 121.7(3)
C5 C6 H6 . . 119.1
C7 C6 H6 . . 119.1
C8 C7 C11 . . 117.5(3)
C8 C7 C6 . . 124.1(3)
C11 C7 C6 . . 118.4(3)
C9 C8 C7 . . 119.9(3)
C9 C8 H8 . . 120.1
C7 C8 H8 . . 120.1
C8 C9 C10 . . 119.3(3)
C8 C9 H9 . . 120.4
C10 C9 H9 . . 120.4
N2 C10 C9 . . 122.6(4)
N2 C10 H10 . . 118.7
C9 C10 H10 . . 118.7
N2 C11 C7 . . 122.6(3)
N2 C11 C12 . . 117.6(2)
C7 C11 C12 . . 119.7(3)
N1 C12 C4 . . 122.2(3)
N1 C12 C11 . . 117.9(2)
C4 C12 C11 . . 119.9(3)
O1 C13 O2 . . 124.5(2)
O1 C13 C14 . . 117.3(2)
O2 C13 C14 . . 118.2(2)
C15 C14 C16 . 2_755 119.1(2)
C15 C14 C13 . . 119.7(2)
C16 C14 C13 2_755 . 121.2(2)
C16 C15 C14 . . 121.1(2)
C16 C15 H15 . . 119.4
C14 C15 H15 . . 119.4
O3 C16 C15 . . 118.2(2)
O3 C16 C14 . 2_755 122.0(2)
C15 C16 C14 . 2_755 119.8(2)
O4 C17 O5 . . 123.5(3)
O4 C17 C18 . . 118.2(3)
O5 C17 C18 . . 118.3(2)
C19 C18 C20 . 2_656 119.3(2)
C19 C18 C17 . . 120.2(2)
C20 C18 C17 2_656 . 120.5(2)
C18 C19 C20 . . 121.6(2)
C18 C19 H19 . . 119.2
C20 C19 H19 . . 119.2
O6 C20 C19 . . 118.7(2)
O6 C20 C18 . 2_656 122.3(2)
C19 C20 C18 . 2_656 119.1(2)
C1 N1 C12 . . 118.5(2)
C1 N1 Zn1 . . 128.2(2)
C12 N1 Zn1 . . 113.14(18)
C10 N2 C11 . . 118.1(3)
C10 N2 Zn1 . . 129.8(2)
C11 N2 Zn1 . . 112.08(18)
C13 O1 Zn1 . . 131.20(17)
C16 O3 H3A . . 109.5
C20 O6 H6A . . 109.5
Zn1 O1W H1WA . . 107.0
Zn1 O1W H1WB . . 112.0
H1WA O1W H1WB . . 105.5
Zn1 O2W H2WA . . 95.5
Zn1 O2W H2WB . . 118.0
H2WA O2W H2WB . . 110.3
Zn1 O3W H3WA . . 114.7
Zn1 O3W H3WB . . 108.4
H3WA O3W H3WB . . 106.6

loop_
_geom_bond_atom_site_label_1
_geom_bond_atom_site_label_2
_geom_bond_site_symmetry_2
_geom_bond_distance
_geom_bond_publ_flag
Zn1 O1 . 2.0181(19) y
Zn1 O1W . 2.184(2) y
Zn1 O2W . 2.1581(19) y
Zn1 O3W . 2.113(2) y
Zn1 N1 . 2.124(2) y
Zn1 N2 . 2.156(2) y
C1 N1 . 1.324(3) ?
C1 C2 . 1.388(4) ?
C1 H1 . 0.9300 ?
C2 C3 . 1.353(5) ?
C2 H2 . 0.9300 ?
C3 C4 . 1.403(5) ?
C3 H3 . 0.9300 ?
C4 C12 . 1.407(4) ?
C4 C5 . 1.422(5) ?
C5 C6 . 1.339(5) ?
C5 H5 . 0.9300 ?
C6 C7 . 1.441(5) ?
C6 H6 . 0.9300 ?
C7 C8 . 1.391(5) ?
C7 C11 . 1.400(4) ?
C8 C9 . 1.364(6) ?
C8 H8 . 0.9300 ?
C9 C10 . 1.397(5) ?
C9 H9 . 0.9300 ?
C10 N2 . 1.322(4) ?
C10 H10 . 0.9300 ?
C11 N2 . 1.362(4) ?
C11 C12 . 1.437(4) ?
C12 N1 . 1.356(3) ?
C13 O1 . 1.255(3) ?
C13 O2 . 1.263(3) ?
C13 C14 . 1.497(3) ?
C14 C15 . 1.389(4) ?
C14 C16 2_755 1.402(3) ?
C15 C16 . 1.380(3) ?
C15 H15 . 0.9300 ?
C16 O3 . 1.367(3) ?
C16 C14 2_755 1.402(3) ?
C17 O4 . 1.244(3) ?
C17 O5 . 1.258(3) ?
C17 C18 . 1.505(4) ?
C18 C19 . 1.384(4) ?
C18 C20 2_656 1.401(3) ?
C19 C20 . 1.385(4) ?
C19 H19 . 0.9300 ?
C20 O6 . 1.356(3) ?
C20 C18 2_656 1.401(3) ?
O3 H3A . 0.8200 ?
O6 H6A . 0.8200 ?
O1W H1WA . 0.9650 ?
O1W H1WB . 0.9182 ?
O2W H2WA . 0.9333 ?
O2W H2WB . 0.9127 ?
O3W H3WA . 0.8873 ?
O3W H3WB . 0.8287 ?

loop_
_geom_hbond_atom_site_label_D
_geom_hbond_atom_site_label_H
_geom_hbond_atom_site_label_A
_geom_hbond_site_symmetry_A
_geom_hbond_distance_DH
_geom_hbond_distance_HA
_geom_hbond_distance_DA
_geom_hbond_angle_DHA
O1W H1WA O3 2_655 0.97 1.95 2.902(3) 170
O1W H1WB O2W 2_665 0.92 2.01 2.911(3) 168
O2W H2WA O2 . 0.93 1.75 2.663(3) 166
O3 H3A O2 2_755 0.82 1.84 2.562(3) 147
O2W H2WB O5 2_666 0.91 1.80 2.692(3) 166
O3W H3WA O4 . 0.89 1.85 2.695(3) 158
O3W H3WB O4 2_666 0.83 1.82 2.650(3) 175
O6 H6A O5 2_656 0.82 1.84 2.566(3) 146
